data_7030952
loop_
_publ_author_name
'Breit, Bernhard'
'Gellrich, Urs'
'Li, Timothy'
'Lynam, Jason M.'
'Milner, Lucy M.'
'Pridmore, Natalie E.'
'Slattery, John M.'
'Whitwood, Adrian C.'

_publ_section_title
;
 Mechanistic insight into the ruthenium-catalysed anti-Markovnikov
 hydration of alkynes using a self-assembled complex: a crucial role for
 ligand-assisted proton shuttle processes.
;
_journal_issue 29
_journal_name_full 'Dalton transactions (Cambridge, England : 2003)'
_journal_page_first 11277
_journal_page_last 11285
_journal_paper_doi 10.1039/c4dt00712c
_journal_volume 43
_journal_year 2014
_chemical_formula_moiety 'C57 H49 F3 N3 O2 P2 Ru, 0.5(C H2 Cl2), F6 P, 0.2(C4 H10 O)'
_chemical_formula_sum 'C58.3 H52 Cl F9 N3 O2.2 P3 Ru'
_chemical_formula_weight 1230.26
_chemical_name_systematic
;
 ?
;
_space_group_crystal_system monoclinic
_space_group_IT_number 15
_space_group_name_Hall '-C 2yc'
_space_group_name_H-M_alt 'C 1 2/c 1'
_symmetry_space_group_name_Hall '-C 2yc'
_symmetry_space_group_name_H-M 'C 1 2/c 1'
_atom_sites_solution_hydrogens mixed
_atom_sites_solution_primary direct
_audit_creation_date 2014-03-07
_audit_creation_method
;
Olex2 1.2
(compiled 2013.09.17 svn.r2790 for OlexSys, GUI svn.r4601)
;
_cell_angle_alpha 90
_cell_angle_beta 101.205(3)
_cell_angle_gamma 90
_cell_formula_units_Z 8
_cell_length_a 23.0193(7)
_cell_length_b 15.7635(7)
_cell_length_c 31.3450(14)
_cell_measurement_reflns_used 5581
_cell_measurement_temperature 109.95(10)
_cell_measurement_theta_max 25.3160
_cell_measurement_theta_min 3.2820
_cell_volume 11157.2(8)
_computing_cell_refinement
;
CrysAlisPro, Agilent Technologies,
Version 1.171.36.32 (release 02-08-2013 CrysAlis171 .NET)
(compiled Aug  2 2013,16:46:58)
;
_computing_data_collection
;
CrysAlisPro, Agilent Technologies,
Version 1.171.36.32 (release 02-08-2013 CrysAlis171 .NET)
(compiled Aug  2 2013,16:46:58)
;
_computing_data_reduction
;
CrysAlisPro, Agilent Technologies,
Version 1.171.36.32 (release 02-08-2013 CrysAlis171 .NET)
(compiled Aug  2 2013,16:46:58)
;
_computing_molecular_graphics 'Olex2 (Dolomanov et al., 2009)'
_computing_publication_material 'Olex2 (Dolomanov et al., 2009)'
_computing_structure_refinement 'ShelXL (Sheldrick, 2008)'
_computing_structure_solution 'XS (Sheldrick, 2008)'
_diffrn_ambient_temperature 109.95(10)
_diffrn_detector_area_resol_mean 16.1450
_diffrn_measured_fraction_theta_full 0.997
_diffrn_measured_fraction_theta_max 0.838
_diffrn_measurement_details
;
  1 omega  -19.00   27.00   1.0000  150.0000
omega____ theta____ kappa____ phi______ frames
    -      -15.1830  -99.0000 -120.0000 46

  2 omega  -90.00  -44.00   1.0000  150.0000
omega____ theta____ kappa____ phi______ frames
    -      -15.1830 -178.0000   90.0000 46

  3 omega  -57.00   65.00   1.0000  150.0000
omega____ theta____ kappa____ phi______ frames
    -       16.4330    0.0000 -150.0000 122
;
_diffrn_measurement_device_type 'SuperNova, Single source at offset, Eos'
_diffrn_measurement_method '\w scans'
_diffrn_orient_matrix_UB_11 0.0026248000
_diffrn_orient_matrix_UB_12 -0.0201479000
_diffrn_orient_matrix_UB_13 -0.0197785000
_diffrn_orient_matrix_UB_21 0.0101534000
_diffrn_orient_matrix_UB_22 -0.0375246000
_diffrn_orient_matrix_UB_23 0.0115785000
_diffrn_orient_matrix_UB_31 -0.0295868000
_diffrn_orient_matrix_UB_32 -0.0146799000
_diffrn_orient_matrix_UB_33 -0.0025479000
_diffrn_radiation_monochromator mirror
_diffrn_radiation_type MoK\a
_diffrn_radiation_wavelength 0.71073
_diffrn_reflns_av_R_equivalents 0.0345
_diffrn_reflns_av_unetI/netI 0.0722
_diffrn_reflns_Laue_measured_fraction_full 0.974
_diffrn_reflns_Laue_measured_fraction_max 0.838
_diffrn_reflns_limit_h_max 28
_diffrn_reflns_limit_h_min -26
_diffrn_reflns_limit_k_max 20
_diffrn_reflns_limit_k_min -9
_diffrn_reflns_limit_l_max 40
_diffrn_reflns_limit_l_min -37
_diffrn_reflns_number 23119
_diffrn_reflns_point_group_measured_fraction_full 0.974
_diffrn_reflns_point_group_measured_fraction_max 0.838
_diffrn_reflns_theta_full 25.10
_diffrn_reflns_theta_max 28.078
_diffrn_reflns_theta_min 2.902
_diffrn_source 'SuperNova (Mo) X-ray Source'
_exptl_absorpt_coefficient_mu 0.491
_exptl_absorpt_correction_T_max 1.00000
_exptl_absorpt_correction_T_min 0.82102
_exptl_absorpt_correction_type multi-scan
_exptl_absorpt_process_details
'CrysAlisPro, Agilent Technologies, Version 1.171.36.20 (release 27-06-2012 CrysAlis171 .NET) (compiled Jul 11 2012,15:38:31) Analytical numeric absorption correction using a multifaceted crystal model based on expressions derived by R.C. Clark & J.S. Reid. (Clark, R. C. & Reid, J. S. (1995). Acta Cryst. A51, 887-897)'
_exptl_crystal_colour 'clear colourless'
_exptl_crystal_colour_lustre clear
_exptl_crystal_colour_primary colourless
_exptl_crystal_density_diffrn 1.465
_exptl_crystal_description block
_exptl_crystal_F_000 5019.2
_exptl_crystal_size_max 0.181
_exptl_crystal_size_mid 0.1127
_exptl_crystal_size_min 0.0908
_refine_diff_density_max 0.723
_refine_diff_density_min -0.695
_refine_diff_density_rms 0.092
_refine_ls_extinction_method none
_refine_ls_goodness_of_fit_ref 1.090
_refine_ls_hydrogen_treatment constr
_refine_ls_matrix_type full
_refine_ls_number_parameters 775
_refine_ls_number_reflns 11380
_refine_ls_number_restraints 92
_refine_ls_restrained_S_all 1.089
_refine_ls_R_factor_all 0.0996
_refine_ls_R_factor_gt 0.0639
_refine_ls_shift/su_max 0.001
_refine_ls_shift/su_mean 0.000
_refine_ls_structure_factor_coef Fsqd
_refine_ls_weighting_details 'w=1/[\s^2^(Fo^2^)+(0.0280P)^2^+62.5382P] where P=(Fo^2^+2Fc^2^)/3'
_refine_ls_weighting_scheme calc
_refine_ls_wR_factor_gt 0.1192
_refine_ls_wR_factor_ref 0.1336
_reflns_Friedel_coverage 0.000
_reflns_number_gt 8152
_reflns_number_total 11380
_reflns_threshold_expression 'I > 2\s(I)'
_cod_data_source_file c4dt00712c2.cif
_cod_data_source_block jml1236
_cod_depositor_comments 'Adding full bibliography for 7030952.cif.'
_cod_original_cell_volume 11157.1(8)
_cod_original_formula_sum 'C58.30 H52 Cl F9 N3 O2.20 P3 Ru'
_cod_database_code 7030952
_shelxl_version_number 2013-4
_chemical_oxdiff_formula 'C58.3 H52 Cl1 F9 N3 O2.2 P3 Ru1'
_chemical_oxdiff_usercomment 'Lucy M-13'
_shelx_space_group_comment
;
The symmetry employed for this shelxl refinement is uniquely defined
by the following loop, which should always be used as a source of
symmetry information in preference to the above space-group names.
They are only intended as comments.
;
_reflns_odcompleteness_completeness 99.74
_reflns_odcompleteness_iscentric 1
_reflns_odcompleteness_theta 25.10
_olex2_refinement_description
;
1. Restrained distances
 C61-C60
 1.51 with sigma of 0.01
 C63-C62
 1.51 with sigma of 0.01
 C62-O3 = O3-C61
 1.43 with sigma of 0.01
 Cl3-C59 = C58-Cl1 = C58-Cl2 = C59-Cl4
 1.745 with sigma of 0.02
2. Uiso/Uaniso restraints and constraints
Uanis(C31A) \\sim Ueq, Uanis(C31B) \\sim Ueq, Uanis(C35B) \\sim Ueq,
Uanis(C35A) \\sim Ueq, Uanis(C30A) \\sim Ueq, Uanis(C30B) \\sim Ueq,
Uanis(C34A) \\sim Ueq, Uanis(C34B) \\sim Ueq: with sigma of 0.01 and sigma for
terminal atoms of 0.02
Uanis(C33A) \\sim Ueq, Uanis(C33B) \\sim Ueq: with sigma of 0.05 and sigma for
terminal atoms of 0.1
Uanis(C61) \\sim Ueq, Uanis(C62) \\sim Ueq: with sigma of 0.02 and sigma for
terminal atoms of 0.04
Uanis(C63) \\sim Ueq, Uanis(O3) \\sim Ueq: with sigma of 0.005 and sigma for
terminal atoms of 0.01
Uanis(C34A) = Uanis(C34B)
Uanis(C35A) = Uanis(C35B)
Uanis(C31A) = Uanis(C31B)
Uanis(C30A) = Uanis(C30B)
Uanis(C32A) = Uanis(C32B)
Uanis(C33A) = Uanis(C33B)
Uanis(O3) = Uanis(C63)
Uanis(Cl3) = Uanis(C58) = Uanis(Cl4) = Uanis(C59)
3. Others
 Sof(C59)=Sof(H59A)=Sof(H59B)=Sof(Cl3)=Sof(Cl4)=0.5*(1-FVAR(2))
 Sof(C58)=Sof(H58A)=Sof(H58B)=Sof(Cl1)=Sof(Cl2)=0.5*FVAR(2)
 Fixed Sof: C30A(0.5) C30B(0.5) C31A(0.5) H31A(0.5) C31B(0.5) H31B(0.5)
 C32A(0.5) H32A(0.5) C32B(0.5) H32B(0.5) C33A(0.5) H33A(0.5) C33B(0.5)
 H33B(0.5) C34A(0.5) H34A(0.5) C34B(0.5) H34B(0.5) C35A(0.5) H35A(0.5)
 C35B(0.5) H35B(0.5) C60(0.2) H60A(0.2) H60B(0.2) H60C(0.2) C61(0.2) H61A(0.2)
 H61B(0.2) C62(0.2) H62A(0.2) H62B(0.2) C63(0.2) H63A(0.2) H63B(0.2) H63C(0.2)
 O3(0.2)
;
_olex2_computing_structure_refinement_long 'ShelXL (Sheldrick, 2008)'

loop_
_space_group_symop_operation_xyz
'x, y, z'
'-x, y, -z+1/2'
'x+1/2, y+1/2, z'
'-x+1/2, y+1/2, -z+1/2'
'-x, -y, -z'
'x, -y, z-1/2'
'-x+1/2, -y+1/2, -z'
'x+1/2, -y+1/2, z-1/2'

loop_
_atom_site_label
_atom_site_type_symbol
_atom_site_fract_x
_atom_site_fract_y
_atom_site_fract_z
_atom_site_U_iso_or_equiv
_atom_site_adp_type
_atom_site_occupancy
_atom_site_site_symmetry_order
_atom_site_calc_flag
_atom_site_refinement_flags_posn
_atom_site_refinement_flags_adp
_atom_site_refinement_flags_occupancy
_atom_site_disorder_assembly
_atom_site_disorder_group
C1 C 0.4636(2) 0.2526(4) 0.30602(15) 0.0371(12) Uani 1 1 d . . . . .
H1 H 0.4373 0.2993 0.3051 0.045 Uiso 1 1 calc R . . . .
C2 C 0.4503(2) 0.1670(3) 0.31359(14) 0.0334(11) Uani 1 1 d . . . . .
H2 H 0.4133 0.1463 0.3181 0.040 Uiso 1 1 calc R . . . .
C3 C 0.5010(2) 0.1177(4) 0.31337(15) 0.0398(13) Uani 1 1 d . . . . .
H3 H 0.5046 0.0582 0.3181 0.048 Uiso 1 1 calc R . . . .
C4 C 0.5459(3) 0.1728(4) 0.30486(16) 0.0519(16) Uani 1 1 d . . . . .
H4 H 0.5849 0.1566 0.3027 0.062 Uiso 1 1 calc R . . . .
C5 C 0.5226(2) 0.2563(4) 0.30008(16) 0.0463(14) Uani 1 1 d . . . . .
H5 H 0.5432 0.3057 0.2940 0.056 Uiso 1 1 calc R . . . .
C6 C 0.60882(18) 0.3244(3) 0.44477(17) 0.0314(11) Uani 1 1 d . . . . .
C7 C 0.6301(2) 0.3803(3) 0.47615(19) 0.0411(13) Uani 1 1 d . . . . .
H7 H 0.6202 0.4387 0.4723 0.049 Uiso 1 1 calc R . . . .
C8 C 0.66769(19) 0.3523(4) 0.51540(18) 0.0430(14) Uani 1 1 d . . . . .
C9 C 0.6897(2) 0.4079(4) 0.5499(2) 0.0545(17) Uani 1 1 d . . . . .
H9 H 0.6812 0.4668 0.5468 0.065 Uiso 1 1 calc R . . . .
C10 C 0.7233(2) 0.3777(4) 0.5881(2) 0.0564(18) Uani 1 1 d . . . . .
H10 H 0.7374 0.4156 0.6114 0.068 Uiso 1 1 calc R . . . .
C11 C 0.7364(2) 0.2918(4) 0.59237(18) 0.0502(15) Uani 1 1 d . . . . .
H11 H 0.7589 0.2711 0.6190 0.060 Uiso 1 1 calc R . . . .
C12 C 0.71759(19) 0.2363(4) 0.55887(17) 0.0419(14) Uani 1 1 d . . . . .
H12 H 0.7282 0.1780 0.5619 0.050 Uiso 1 1 calc R . . . .
C13 C 0.68257(18) 0.2658(3) 0.52005(16) 0.0335(12) Uani 1 1 d . . . . .
C14 C 0.66184(18) 0.2056(3) 0.48474(16) 0.0304(11) Uani 1 1 d . . . . .
C15 C 0.60517(18) 0.1830(3) 0.41096(15) 0.0292(11) Uani 1 1 d . . . . .
H15 H 0.6378 0.1680 0.3954 0.035 Uiso 1 1 calc R . . . .
C16 C 0.56650(18) 0.1155(3) 0.41432(15) 0.0271(10) Uani 1 1 d . . . . .
H16 H 0.5522 0.1154 0.4425 0.033 Uiso 1 1 calc R . . . .
C17 C 0.57502(18) 0.0294(3) 0.39834(15) 0.0285(11) Uani 1 1 d . . . . .
C18 C 0.6134(2) 0.0109(3) 0.36987(16) 0.0332(11) Uani 1 1 d . . . . .
H18 H 0.6340 0.0558 0.3592 0.040 Uiso 1 1 calc R . . . .
C19 C 0.6217(2) -0.0708(3) 0.35709(16) 0.0371(12) Uani 1 1 d . . . . .
H19 H 0.6480 -0.0821 0.3379 0.045 Uiso 1 1 calc R . . . .
C20 C 0.59157(19) -0.1366(3) 0.37222(15) 0.0302(11) Uani 1 1 d . . . . .
C21 C 0.5532(2) -0.1199(3) 0.40016(16) 0.0325(11) Uani 1 1 d . . . . .
H21 H 0.5322 -0.1649 0.4105 0.039 Uiso 1 1 calc R . . . .
C22 C 0.54552(18) -0.0374(3) 0.41294(14) 0.0288(11) Uani 1 1 d . . . . .
H22 H 0.5193 -0.0265 0.4323 0.035 Uiso 1 1 calc R . . . .
C23 C 0.6012(2) -0.2265(3) 0.35983(17) 0.0383(12) Uani 1 1 d . . . . .
C24 C 0.5144(2) 0.4311(3) 0.39628(17) 0.0345(12) Uani 1 1 d . . . . .
C25 C 0.4935(2) 0.4511(3) 0.43402(17) 0.0343(12) Uani 1 1 d . . . . .
H25 H 0.5095 0.4236 0.4607 0.041 Uiso 1 1 calc R . . . .
C26 C 0.4492(2) 0.5114(3) 0.43231(19) 0.0401(13) Uani 1 1 d . . . . .
H26 H 0.4345 0.5242 0.4579 0.048 Uiso 1 1 calc R . . . .
C27 C 0.4262(2) 0.5530(3) 0.3942(2) 0.0484(15) Uani 1 1 d . . . . .
H27 H 0.3961 0.5944 0.3936 0.058 Uiso 1 1 calc R . . . .
C28 C 0.4472(3) 0.5342(4) 0.3564(2) 0.0547(16) Uani 1 1 d . . . . .
H28 H 0.4317 0.5630 0.3300 0.066 Uiso 1 1 calc R . . . .
C29 C 0.4905(2) 0.4735(3) 0.35781(19) 0.0462(14) Uani 1 1 d . . . . .
H29 H 0.5044 0.4603 0.3320 0.055 Uiso 1 1 calc R . . . .
C30A C 0.6133(8) 0.3860(13) 0.3567(4) 0.029(3) Uani 0.5 1 d . U P A 2
C30B C 0.6217(8) 0.3949(13) 0.3711(4) 0.029(3) Uani 0.5 1 d . U P A 1
C31A C 0.6424(8) 0.3349(13) 0.3316(5) 0.044(3) Uani 0.5 1 d . U P A 2
H31A H 0.6325 0.2764 0.3284 0.053 Uiso 0.5 1 calc R . P A 2
C31B C 0.6545(8) 0.3448(13) 0.3475(5) 0.044(3) Uani 0.5 1 d . U P A 1
H31B H 0.6462 0.2862 0.3429 0.053 Uiso 0.5 1 calc R . P A 1
C32A C 0.6848(17) 0.366(2) 0.3114(13) 0.087(10) Uani 0.5 1 d . . P A 2
H32A H 0.7063 0.3301 0.2959 0.104 Uiso 0.5 1 calc R . P A 2
C32B C 0.7010(17) 0.385(2) 0.3304(13) 0.087(10) Uani 0.5 1 d . . P A 1
H32B H 0.7210 0.3525 0.3121 0.104 Uiso 0.5 1 calc R . P A 1
C33A C 0.6964(12) 0.455(2) 0.3142(9) 0.099(8) Uani 0.5 1 d . U P A 2
H33A H 0.7236 0.4789 0.2984 0.118 Uiso 0.5 1 calc R . P A 2
C33B C 0.7166(13) 0.462(2) 0.3389(8) 0.099(8) Uani 0.5 1 d . U P A 1
H33B H 0.7500 0.4842 0.3292 0.118 Uiso 0.5 1 calc R . P A 1
C34A C 0.6687(7) 0.5065(12) 0.3396(5) 0.072(3) Uani 0.5 1 d . U P A 2
H34A H 0.6784 0.5651 0.3424 0.086 Uiso 0.5 1 calc R . P A 2
C34B C 0.6848(8) 0.5110(12) 0.3620(5) 0.072(3) Uani 0.5 1 d . U P A 1
H34B H 0.6949 0.5692 0.3668 0.086 Uiso 0.5 1 calc R . P A 1
C35A C 0.6264(8) 0.4727(13) 0.3610(5) 0.049(3) Uani 0.5 1 d . U P A 2
H35A H 0.6068 0.5079 0.3783 0.058 Uiso 0.5 1 calc R . P A 2
C35B C 0.6379(8) 0.4767(13) 0.3784(5) 0.049(3) Uani 0.5 1 d . U P A 1
H35B H 0.6170 0.5115 0.3950 0.058 Uiso 0.5 1 calc R . P A 1
C36 C 0.42625(17) 0.1021(3) 0.42061(15) 0.0241(10) Uani 1 1 d . . . . .
C37 C 0.42097(19) 0.0729(3) 0.46129(16) 0.0310(11) Uani 1 1 d . . . . .
H37 H 0.4293 0.1090 0.4860 0.037 Uiso 1 1 calc R . . . .
C38 C 0.4032(2) -0.0105(3) 0.46514(17) 0.0383(12) Uani 1 1 d . . . . .
H38 H 0.3991 -0.0318 0.4927 0.046 Uiso 1 1 calc R . . . .
C39 C 0.3915(2) -0.0618(3) 0.42946(16) 0.0352(12) Uani 1 1 d . . . . .
H39 H 0.3790 -0.1188 0.4316 0.042 Uiso 1 1 calc R . . . .
C40 C 0.39865(19) -0.0277(3) 0.38958(16) 0.0289(11) Uani 1 1 d . . . . .
C41 C 0.39493(19) -0.1585(3) 0.34538(16) 0.0317(11) Uani 1 1 d . . . . .
C42 C 0.3901(2) -0.1857(3) 0.29781(17) 0.0368(12) Uani 1 1 d . . . . .
C43 C 0.4329(3) -0.1343(4) 0.27647(18) 0.0495(15) Uani 1 1 d . . . . .
H43A H 0.4190 -0.0756 0.2725 0.074 Uiso 1 1 calc GR . . . .
H43B H 0.4349 -0.1591 0.2481 0.074 Uiso 1 1 calc GR . . . .
H43C H 0.4724 -0.1353 0.2951 0.074 Uiso 1 1 calc GR . . . .
C44 C 0.3266(2) -0.1721(4) 0.27316(19) 0.0532(16) Uani 1 1 d . . . . .
H44A H 0.2993 -0.2049 0.2871 0.080 Uiso 1 1 calc GR . . . .
H44B H 0.3232 -0.1908 0.2430 0.080 Uiso 1 1 calc GR . . . .
H44C H 0.3166 -0.1117 0.2736 0.080 Uiso 1 1 calc GR . . . .
C45 C 0.4042(2) -0.2799(3) 0.29663(19) 0.0455(14) Uani 1 1 d . . . . .
H45A H 0.4448 -0.2899 0.3122 0.068 Uiso 1 1 calc GR . . . .
H45B H 0.4003 -0.2983 0.2663 0.068 Uiso 1 1 calc GR . . . .
H45C H 0.3766 -0.3120 0.3106 0.068 Uiso 1 1 calc GR . . . .
C46 C 0.37603(18) 0.2540(3) 0.37896(14) 0.0248(10) Uani 1 1 d . . . . .
C47 C 0.3260(2) 0.2057(4) 0.36789(19) 0.0463(14) Uani 1 1 d . . . . .
H47 H 0.3265 0.1474 0.3755 0.056 Uiso 1 1 calc R . . . .
C48 C 0.2742(2) 0.2432(4) 0.3453(2) 0.067(2) Uani 1 1 d . . . . .
H48 H 0.2396 0.2096 0.3370 0.081 Uiso 1 1 calc R . . . .
C49 C 0.2723(2) 0.3267(4) 0.33480(19) 0.0490(15) Uani 1 1 d . . . . .
H49 H 0.2365 0.3513 0.3197 0.059 Uiso 1 1 calc R . . . .
C50 C 0.3218(2) 0.3754(4) 0.34592(18) 0.0455(14) Uani 1 1 d . . . . .
H50 H 0.3206 0.4341 0.3390 0.055 Uiso 1 1 calc R . . . .
C51 C 0.3738(2) 0.3385(3) 0.36744(17) 0.0387(13) Uani 1 1 d . . . . .
H51 H 0.4086 0.3721 0.3744 0.046 Uiso 1 1 calc R . . . .
C52 C 0.45222(18) 0.2603(3) 0.46207(14) 0.0233(10) Uani 1 1 d . . . . .
C53 C 0.4041(2) 0.3017(3) 0.47382(15) 0.0306(11) Uani 1 1 d . . . . .
H53 H 0.3681 0.3072 0.4532 0.037 Uiso 1 1 calc R . . . .
C54 C 0.4083(2) 0.3350(3) 0.51529(16) 0.0375(12) Uani 1 1 d . . . . .
H54 H 0.3754 0.3636 0.5228 0.045 Uiso 1 1 calc R . . . .
C55 C 0.4599(2) 0.3269(3) 0.54555(16) 0.0366(12) Uani 1 1 d . . . . .
H55 H 0.4626 0.3503 0.5738 0.044 Uiso 1 1 calc R . . . .
C56 C 0.5082(2) 0.2847(3) 0.53488(15) 0.0322(11) Uani 1 1 d . . . . .
H56 H 0.5438 0.2785 0.5558 0.039 Uiso 1 1 calc R . . . .
C57 C 0.50385(19) 0.2518(3) 0.49372(14) 0.0256(10) Uani 1 1 d . . . . .
H57 H 0.5368 0.2227 0.4866 0.031 Uiso 1 1 calc R . . . .
F1 F 0.55124(13) -0.2722(2) 0.35201(12) 0.0598(9) Uani 1 1 d . . . . .
F2 F 0.63733(14) -0.2690(2) 0.39141(10) 0.0558(9) Uani 1 1 d . . . . .
F3 F 0.62548(14) -0.2336(2) 0.32492(10) 0.0523(8) Uani 1 1 d . . . . .
N1 N 0.62390(14) 0.2388(2) 0.44865(12) 0.0280(9) Uani 1 1 d . . . . .
N2 N 0.41548(15) 0.0528(2) 0.38519(12) 0.0263(9) Uani 1 1 d . . . . .
N3 N 0.38812(17) -0.0730(2) 0.35070(13) 0.0335(9) Uani 1 1 d . . . . .
H3A H 0.3825 -0.0396 0.3262 0.040 Uiso 1 1 d R . . . .
O1 O 0.67519(13) 0.1297(2) 0.48577(11) 0.0360(8) Uani 1 1 d . . . . .
O2 O 0.40418(16) -0.2072(2) 0.37572(12) 0.0462(9) Uani 1 1 d . . . . .
P1 P 0.56284(5) 0.34280(8) 0.39197(4) 0.0309(3) Uani 1 1 d . . . . .
P2 P 0.44660(4) 0.21134(8) 0.40877(3) 0.0207(2) Uani 1 1 d . . . . .
Ru1 Ru 0.52188(2) 0.21461(2) 0.36765(2) 0.02405(10) Uani 1 1 d . . . . .
C58 C 0.7127(6) -0.0782(13) 0.4825(5) 0.083(4) Uani 0.406(3) 1 d D . P B 1
H58A H 0.6784 -0.1140 0.4854 0.100 Uiso 0.406(3) 1 calc R . P B 1
H58B H 0.6968 -0.0228 0.4707 0.100 Uiso 0.406(3) 1 calc R . P B 1
C59 C 0.727(3) -0.1771(19) 0.4781(12) 0.083(4) Uani 0.094(3) 1 d D . P B -2
H59A H 0.7538 -0.1551 0.4598 0.100 Uiso 0.094(3) 1 calc R . P B -2
H59B H 0.6857 -0.1727 0.4612 0.100 Uiso 0.094(3) 1 calc R . P B -2
Cl1 Cl 0.74628(15) -0.1238(3) 0.44520(17) 0.0770(17) Uani 0.406(3) 1 d D . P B 1
Cl2 Cl 0.7532(2) -0.0606(5) 0.5341(2) 0.103(2) Uani 0.406(3) 1 d D . P B 1
Cl3 Cl 0.7333(9) -0.1168(18) 0.5243(8) 0.083(4) Uani 0.094(3) 1 d D . P B -2
Cl4 Cl 0.7435(8) -0.2843(14) 0.4910(7) 0.083(4) Uani 0.094(3) 1 d D . P B -2
F4 F 0.67051(16) 0.1814(2) 0.24862(12) 0.0695(11) Uani 1 1 d . . . . .
F5 F 0.7001(2) 0.1307(3) 0.31391(12) 0.0894(13) Uani 1 1 d . . . . .
F6 F 0.63539(14) 0.0580(2) 0.26621(13) 0.0709(11) Uani 1 1 d . . . . .
F7 F 0.69149(18) 0.0586(2) 0.21820(12) 0.0759(11) Uani 1 1 d . . . . .
F8 F 0.76146(16) 0.1311(3) 0.2652(2) 0.126(2) Uani 1 1 d . . . . .
F9 F 0.72726(18) 0.0086(2) 0.28518(15) 0.1019(17) Uani 1 1 d . . . . .
P3 P 0.70047(6) 0.09477(9) 0.26661(5) 0.0359(3) Uani 1 1 d . . . . .
C60 C 0.6322(14) 0.434(2) 0.2438(12) 0.074(10) Uani 0.2 1 d D . P C -2
H60A H 0.6248 0.4331 0.2120 0.111 Uiso 0.2 1 calc GR . P C -2
H60B H 0.6228 0.3789 0.2548 0.111 Uiso 0.2 1 calc GR . P C -2
H60C H 0.6740 0.4476 0.2550 0.111 Uiso 0.2 1 calc GR . P C -2
C61 C 0.5939(10) 0.501(2) 0.2587(12) 0.063(10) Uani 0.2 1 d D U P C -2
H61A H 0.6083 0.5127 0.2900 0.075 Uiso 0.2 1 calc R . P C -2
H61B H 0.5969 0.5544 0.2425 0.075 Uiso 0.2 1 calc R . P C -2
C62 C 0.4905(12) 0.5405(16) 0.250(3) 0.071(9) Uani 0.2 1 d D U P C -2
H62A H 0.4906 0.5782 0.2251 0.085 Uiso 0.2 1 calc R . P C -2
H62B H 0.4990 0.5751 0.2772 0.085 Uiso 0.2 1 calc R . P C -2
C63 C 0.4316(13) 0.497(2) 0.2463(13) 0.047(4) Uani 0.2 1 d D U P C -2
H63A H 0.4016 0.5379 0.2511 0.070 Uiso 0.2 1 calc GR . P C -2
H63B H 0.4347 0.4515 0.2681 0.070 Uiso 0.2 1 calc GR . P C -2
H63C H 0.4202 0.4722 0.2172 0.070 Uiso 0.2 1 calc GR . P C -2
O3 O 0.5338(8) 0.4752(13) 0.2518(6) 0.047(4) Uani 0.2 1 d D U P C -2

loop_
_atom_site_aniso_label
_atom_site_aniso_U_11
_atom_site_aniso_U_22
_atom_site_aniso_U_33
_atom_site_aniso_U_23
_atom_site_aniso_U_13
_atom_site_aniso_U_12
C1 0.049(3) 0.045(3) 0.017(2) 0.010(2) 0.004(2) 0.010(2)
C2 0.047(3) 0.037(3) 0.013(2) -0.002(2) -0.0030(19) 0.010(2)
C3 0.061(3) 0.038(3) 0.019(3) -0.003(2) 0.005(2) 0.018(3)
C4 0.056(4) 0.081(5) 0.023(3) 0.001(3) 0.018(2) 0.025(3)
C5 0.062(4) 0.056(4) 0.024(3) 0.013(3) 0.014(2) 0.011(3)
C6 0.018(2) 0.030(3) 0.047(3) 0.005(2) 0.007(2) -0.0050(19)
C7 0.025(2) 0.031(3) 0.067(4) -0.004(3) 0.005(2) -0.003(2)
C8 0.016(2) 0.057(4) 0.056(4) -0.015(3) 0.004(2) -0.004(2)
C9 0.027(3) 0.057(4) 0.077(5) -0.021(4) 0.002(3) -0.001(3)
C10 0.023(3) 0.075(5) 0.069(4) -0.032(4) 0.004(3) -0.006(3)
C11 0.023(3) 0.082(5) 0.045(3) -0.010(3) 0.005(2) -0.007(3)
C12 0.022(2) 0.062(4) 0.044(3) 0.001(3) 0.011(2) -0.006(2)
C13 0.016(2) 0.047(3) 0.038(3) -0.002(2) 0.0061(19) -0.005(2)
C14 0.020(2) 0.035(3) 0.038(3) 0.009(2) 0.0083(19) -0.003(2)
C15 0.022(2) 0.033(3) 0.034(3) 0.007(2) 0.0082(19) 0.0102(19)
C16 0.024(2) 0.034(3) 0.025(2) 0.006(2) 0.0076(18) 0.0035(19)
C17 0.022(2) 0.031(3) 0.033(3) 0.002(2) 0.0066(19) 0.0082(19)
C18 0.034(3) 0.029(3) 0.039(3) 0.006(2) 0.012(2) 0.004(2)
C19 0.032(3) 0.043(3) 0.037(3) 0.002(3) 0.011(2) 0.012(2)
C20 0.025(2) 0.037(3) 0.028(3) 0.004(2) 0.0026(19) 0.010(2)
C21 0.031(3) 0.031(3) 0.036(3) 0.008(2) 0.007(2) 0.005(2)
C22 0.024(2) 0.039(3) 0.023(2) 0.009(2) 0.0046(18) 0.006(2)
C23 0.035(3) 0.042(3) 0.040(3) 0.008(3) 0.010(2) 0.007(2)
C24 0.032(3) 0.023(3) 0.050(3) 0.011(2) 0.012(2) -0.002(2)
C25 0.032(3) 0.024(3) 0.045(3) 0.002(2) 0.003(2) -0.002(2)
C26 0.040(3) 0.026(3) 0.055(4) -0.004(3) 0.012(3) 0.000(2)
C27 0.043(3) 0.029(3) 0.073(4) 0.007(3) 0.009(3) 0.013(2)
C28 0.065(4) 0.034(3) 0.066(4) 0.023(3) 0.015(3) 0.015(3)
C29 0.056(3) 0.032(3) 0.054(4) 0.015(3) 0.020(3) 0.007(3)
C30A 0.032(4) 0.035(4) 0.022(7) 0.001(5) 0.011(5) -0.006(3)
C30B 0.032(4) 0.035(4) 0.022(7) 0.001(5) 0.011(5) -0.006(3)
C31A 0.045(5) 0.045(4) 0.048(7) 0.009(5) 0.020(5) -0.004(4)
C31B 0.045(5) 0.045(4) 0.048(7) 0.009(5) 0.020(5) -0.004(4)
C32A 0.093(19) 0.050(15) 0.15(3) -0.005(13) 0.10(2) -0.011(11)
C32B 0.093(19) 0.050(15) 0.15(3) -0.005(13) 0.10(2) -0.011(11)
C33A 0.076(16) 0.080(8) 0.16(2) 0.038(18) 0.080(15) 0.000(11)
C33B 0.076(16) 0.080(8) 0.16(2) 0.038(18) 0.080(15) 0.000(11)
C34A 0.075(6) 0.060(5) 0.088(8) 0.016(6) 0.030(6) -0.023(4)
C34B 0.075(6) 0.060(5) 0.088(8) 0.016(6) 0.030(6) -0.023(4)
C35A 0.047(5) 0.050(4) 0.052(7) 0.010(6) 0.016(5) -0.009(4)
C35B 0.047(5) 0.050(4) 0.052(7) 0.010(6) 0.016(5) -0.009(4)
C36 0.014(2) 0.026(3) 0.031(3) 0.002(2) 0.0040(17) 0.0015(17)
C37 0.035(3) 0.030(3) 0.028(3) -0.002(2) 0.006(2) -0.006(2)
C38 0.049(3) 0.037(3) 0.031(3) 0.004(2) 0.013(2) -0.008(2)
C39 0.032(3) 0.031(3) 0.042(3) 0.005(2) 0.007(2) -0.009(2)
C40 0.027(2) 0.023(3) 0.036(3) -0.002(2) 0.004(2) 0.0027(19)
C41 0.025(2) 0.028(3) 0.039(3) 0.001(2) -0.003(2) 0.001(2)
C42 0.042(3) 0.026(3) 0.039(3) -0.004(2) -0.001(2) 0.006(2)
C43 0.070(4) 0.037(3) 0.043(3) -0.007(3) 0.016(3) 0.003(3)
C44 0.057(4) 0.043(4) 0.049(4) -0.009(3) -0.017(3) 0.016(3)
C45 0.050(3) 0.026(3) 0.057(4) -0.005(3) 0.001(3) 0.010(2)
C46 0.021(2) 0.028(2) 0.025(2) -0.006(2) 0.0009(17) 0.0067(18)
C47 0.028(3) 0.033(3) 0.073(4) -0.004(3) -0.002(2) 0.006(2)
C48 0.027(3) 0.047(4) 0.114(6) -0.012(4) -0.020(3) 0.006(3)
C49 0.030(3) 0.050(4) 0.059(4) -0.011(3) -0.012(2) 0.016(3)
C50 0.039(3) 0.042(3) 0.050(4) 0.007(3) -0.005(2) 0.013(2)
C51 0.027(2) 0.038(3) 0.047(3) 0.011(3) -0.004(2) 0.005(2)
C52 0.028(2) 0.024(2) 0.019(2) 0.0049(19) 0.0073(17) -0.0005(18)
C53 0.029(2) 0.034(3) 0.029(3) -0.001(2) 0.0069(19) 0.001(2)
C54 0.042(3) 0.041(3) 0.034(3) -0.002(3) 0.018(2) 0.004(2)
C55 0.053(3) 0.036(3) 0.023(3) -0.001(2) 0.012(2) -0.004(2)
C56 0.037(3) 0.031(3) 0.028(3) 0.003(2) 0.0029(19) -0.004(2)
C57 0.028(2) 0.026(2) 0.023(2) 0.004(2) 0.0062(18) 0.0019(19)
F1 0.0479(19) 0.045(2) 0.087(3) -0.0132(19) 0.0154(17) -0.0020(15)
F2 0.070(2) 0.046(2) 0.050(2) 0.0099(17) 0.0068(16) 0.0276(17)
F3 0.069(2) 0.047(2) 0.0475(19) -0.0019(16) 0.0260(16) 0.0118(16)
N1 0.0182(18) 0.031(2) 0.034(2) 0.0058(19) 0.0035(15) 0.0012(16)
N2 0.0229(19) 0.027(2) 0.028(2) 0.0001(18) 0.0024(15) 0.0046(16)
N3 0.044(2) 0.023(2) 0.030(2) 0.0016(19) -0.0013(18) 0.0024(18)
O1 0.0270(17) 0.037(2) 0.042(2) 0.0112(17) 0.0023(14) 0.0020(15)
O2 0.061(2) 0.031(2) 0.042(2) 0.0113(19) -0.0013(17) 0.0065(18)
P1 0.0265(6) 0.0284(7) 0.0401(8) 0.0119(6) 0.0123(5) 0.0020(5)
P2 0.0189(5) 0.0233(6) 0.0199(6) 0.0026(5) 0.0035(4) 0.0031(5)
Ru1 0.02515(18) 0.0289(2) 0.01964(18) 0.00632(18) 0.00803(13) 0.00601(16)
C58 0.051(6) 0.102(10) 0.094(9) 0.002(8) 0.008(6) -0.002(6)
C59 0.051(6) 0.102(10) 0.094(9) 0.002(8) 0.008(6) -0.002(6)
Cl1 0.034(2) 0.069(3) 0.119(4) -0.042(3) -0.007(2) 0.0172(18)
Cl2 0.065(3) 0.119(5) 0.129(5) -0.002(4) 0.024(3) 0.020(3)
Cl3 0.051(6) 0.102(10) 0.094(9) 0.002(8) 0.008(6) -0.002(6)
Cl4 0.051(6) 0.102(10) 0.094(9) 0.002(8) 0.008(6) -0.002(6)
F4 0.086(3) 0.0322(19) 0.082(3) -0.0063(19) -0.005(2) 0.0038(17)
F5 0.139(4) 0.078(3) 0.047(2) -0.019(2) 0.006(2) -0.017(3)
F6 0.053(2) 0.065(3) 0.098(3) -0.018(2) 0.023(2) -0.0166(18)
F7 0.117(3) 0.063(3) 0.054(2) -0.017(2) 0.031(2) 0.008(2)
F8 0.042(2) 0.086(3) 0.255(7) 0.004(4) 0.037(3) -0.021(2)
F9 0.100(3) 0.046(2) 0.127(4) 0.006(2) -0.059(3) 0.014(2)
P3 0.0393(7) 0.0319(8) 0.0363(8) -0.0052(6) 0.0067(6) -0.0027(6)
C60 0.08(2) 0.06(2) 0.08(3) 0.00(2) 0.01(2) -0.031(19)
C61 0.097(19) 0.049(16) 0.044(15) 0.014(13) 0.018(15) -0.017(15)
C62 0.094(19) 0.055(14) 0.063(14) 0.000(18) 0.011(19) -0.006(16)
C63 0.053(6) 0.046(6) 0.042(5) -0.002(4) 0.009(4) 0.006(4)
O3 0.053(6) 0.046(6) 0.042(5) -0.002(4) 0.009(4) 0.006(4)

loop_
_atom_type_symbol
_atom_type_description
_atom_type_scat_dispersion_real
_atom_type_scat_dispersion_imag
_atom_type_scat_source
C C 0.0033 0.0016 'International Tables Vol C Tables 4.2.6.8 and 6.1.1.4'
H H 0.0000 0.0000 'International Tables Vol C Tables 4.2.6.8 and 6.1.1.4'
Cl Cl 0.1484 0.1585 'International Tables Vol C Tables 4.2.6.8 and 6.1.1.4'
F F 0.0171 0.0103 'International Tables Vol C Tables 4.2.6.8 and 6.1.1.4'
N N 0.0061 0.0033 'International Tables Vol C Tables 4.2.6.8 and 6.1.1.4'
O O 0.0106 0.0060 'International Tables Vol C Tables 4.2.6.8 and 6.1.1.4'
P P 0.1023 0.0942 'International Tables Vol C Tables 4.2.6.8 and 6.1.1.4'
Ru Ru -1.2594 0.8363 'International Tables Vol C Tables 4.2.6.8 and 6.1.1.4'

loop_
_exptl_crystal_face_index_h
_exptl_crystal_face_index_k
_exptl_crystal_face_index_l
_exptl_crystal_face_perp_dist
_exptl_oxdiff_crystal_face_indexfrac_h
_exptl_oxdiff_crystal_face_indexfrac_k
_exptl_oxdiff_crystal_face_indexfrac_l
_exptl_oxdiff_crystal_face_x
_exptl_oxdiff_crystal_face_y
_exptl_oxdiff_crystal_face_z
1 0 -1 0.0518 1.0000 0.0000 -1.0000 0.0224 -0.0014 -0.0270
-1 0 1 0.0518 -1.0000 -0.0000 1.0000 -0.0224 0.0014 0.0270
-4 3 -2 0.0390 -4.0000 3.0000 -1.9999 -0.0314 -0.1763 0.0794
1 -2 4 0.0625 1.0000 -2.0000 3.9999 -0.0362 0.1315 -0.0104
-3 2 -6 0.0493 -3.0000 2.0000 -5.9998 0.0705 -0.1750 0.0747
0 -4 3 0.0482 -0.0000 -4.0000 2.9998 0.0213 0.1848 0.0511
3 1 1 0.0676 3.0000 1.0000 1.0000 -0.0321 0.0045 -0.1060
-10 -2 1 0.0558 -10.0000 -2.0000 1.0000 -0.0057 -0.0149 0.3227
5 -2 2 0.0646 5.0000 -2.0000 1.9999 0.0139 0.1490 -0.1237
4 3 -2 0.0456 4.0000 3.0000 -1.9999 -0.0104 -0.0951 -0.1573
0 3 -2 0.0534 0.0000 3.0000 -1.9999 -0.0209 -0.1357 -0.0389
1 1 3 0.0773 1.0000 1.0000 3.0000 -0.0769 0.0074 -0.0519
-1 -1 -3 0.0773 -1.0000 -1.0000 -3.0000 0.0769 -0.0074 0.0519
4 -4 -3 0.0572 4.0000 -4.0000 -3.0001 0.1504 0.1560 -0.0520
-1 -1 2 0.0546 -1.0000 -1.0000 2.0000 -0.0220 0.0505 0.0392
-5 3 3 0.0403 -5.0000 3.0000 3.0000 -0.1329 -0.1286 0.0963
5 -3 -1 0.0478 5.0000 -3.0000 -1.0001 0.0933 0.1518 -0.1013

loop_
_geom_angle_atom_site_label_1
_geom_angle_atom_site_label_2
_geom_angle_atom_site_label_3
_geom_angle
C2 C1 H1 126.1
C2 C1 Ru1 73.1(3)
C5 C1 H1 126.1
C5 C1 C2 107.9(5)
C5 C1 Ru1 71.9(3)
Ru1 C1 H1 120.8
C1 C2 H2 125.6
C1 C2 Ru1 70.0(3)
C3 C2 C1 108.8(5)
C3 C2 H2 125.6
C3 C2 Ru1 72.6(3)
Ru1 C2 H2 123.4
C2 C3 H3 126.3
C2 C3 C4 107.4(5)
C2 C3 Ru1 71.2(3)
C4 C3 H3 126.3
C4 C3 Ru1 70.9(3)
Ru1 C3 H3 123.3
C3 C4 H4 125.8
C3 C4 C5 108.4(5)
C3 C4 Ru1 72.7(3)
C5 C4 H4 125.8
C5 C4 Ru1 70.6(3)
Ru1 C4 H4 122.6
C1 C5 C4 107.5(5)
C1 C5 H5 126.2
C1 C5 Ru1 71.0(3)
C4 C5 H5 126.2
C4 C5 Ru1 72.4(3)
Ru1 C5 H5 122.1
C7 C6 N1 121.6(5)
C7 C6 P1 129.2(4)
N1 C6 P1 109.1(3)
C6 C7 H7 119.9
C6 C7 C8 120.1(5)
C8 C7 H7 119.9
C9 C8 C7 122.4(5)
C9 C8 C13 118.7(5)
C13 C8 C7 118.9(5)
C8 C9 H9 119.7
C10 C9 C8 120.7(6)
C10 C9 H9 119.7
C9 C10 H10 120.2
C9 C10 C11 119.7(6)
C11 C10 H10 120.2
C10 C11 H11 119.4
C12 C11 C10 121.2(6)
C12 C11 H11 119.4
C11 C12 H12 120.1
C11 C12 C13 119.7(6)
C13 C12 H12 120.1
C8 C13 C14 120.8(5)
C12 C13 C8 119.9(5)
C12 C13 C14 119.3(5)
N1 C14 C13 115.6(4)
O1 C14 C13 124.4(4)
O1 C14 N1 120.0(5)
C16 C15 H15 113.8
C16 C15 N1 119.0(4)
C16 C15 Ru1 74.1(3)
N1 C15 H15 113.8
N1 C15 Ru1 116.7(3)
Ru1 C15 H15 113.8
C15 C16 H16 112.8
C15 C16 C17 123.0(4)
C15 C16 Ru1 68.9(3)
C17 C16 H16 112.8
C17 C16 Ru1 119.6(3)
Ru1 C16 H16 112.8
C18 C17 C16 123.4(4)
C22 C17 C16 119.0(4)
C22 C17 C18 117.6(4)
C17 C18 H18 119.3
C19 C18 C17 121.4(5)
C19 C18 H18 119.3
C18 C19 H19 120.1
C18 C19 C20 119.7(4)
C20 C19 H19 120.1
C19 C20 C21 119.9(5)
C19 C20 C23 120.8(4)
C21 C20 C23 119.3(4)
C20 C21 H21 120.1
C22 C21 C20 119.7(5)
C22 C21 H21 120.1
C17 C22 C21 121.6(4)
C17 C22 H22 119.2
C21 C22 H22 119.2
F1 C23 C20 113.2(4)
F1 C23 F2 104.7(4)
F2 C23 C20 112.5(4)
F3 C23 C20 113.7(4)
F3 C23 F1 106.7(4)
F3 C23 F2 105.3(4)
C25 C24 P1 123.9(4)
C29 C24 C25 118.7(5)
C29 C24 P1 116.8(4)
C24 C25 H25 120.2
C26 C25 C24 119.6(5)
C26 C25 H25 120.2
C25 C26 H26 119.5
C27 C26 C25 121.0(5)
C27 C26 H26 119.5
C26 C27 H27 120.1
C26 C27 C28 119.9(5)
C28 C27 H27 120.1
C27 C28 H28 120.4
C29 C28 C27 119.3(6)
C29 C28 H28 120.4
C24 C29 H29 119.3
C28 C29 C24 121.5(5)
C28 C29 H29 119.3
C31A C30A C35A 120.1(18)
C31A C30A P1 123.1(15)
C35A C30A P1 116.3(13)
C31B C30B P1 117.0(15)
C35B C30B C31B 117.9(18)
C35B C30B P1 125.0(14)
C30A C31A H31A 119.2
C32A C31A C30A 122(2)
C32A C31A H31A 119.2
C30B C31B H31B 120.9
C30B C31B C32B 118(2)
C32B C31B H31B 120.9
C31A C32A H32A 120.9
C31A C32A C33A 118(3)
C33A C32A H32A 120.9
C31B C32B H32B 118.7
C33B C32B C31B 123(3)
C33B C32B H32B 118.7
C32A C33A H33A 119.5
C34A C33A C32A 121(3)
C34A C33A H33A 119.5
C32B C33B H33B 120.2
C32B C33B C34B 120(3)
C34B C33B H33B 120.2
C33A C34A H34A 120.1
C33A C34A C35A 120(2)
C35A C34A H34A 120.1
C33B C34B H34B 119.8
C33B C34B C35B 120(2)
C35B C34B H34B 119.8
C30A C35A H35A 120.5
C34A C35A C30A 119.1(18)
C34A C35A H35A 120.5
C30B C35B C34B 121.1(18)
C30B C35B H35B 119.4
C34B C35B H35B 119.4
C37 C36 P2 124.6(4)
N2 C36 C37 122.5(4)
N2 C36 P2 112.9(3)
C36 C37 H37 120.8
C36 C37 C38 118.4(5)
C38 C37 H37 120.8
C37 C38 H38 119.9
C39 C38 C37 120.3(5)
C39 C38 H38 119.9
C38 C39 H39 121.1
C38 C39 C40 117.8(5)
C40 C39 H39 121.1
N2 C40 C39 122.8(4)
N2 C40 N3 113.5(4)
N3 C40 C39 123.7(4)
N3 C41 C42 113.9(4)
O2 C41 C42 123.7(4)
O2 C41 N3 122.4(5)
C43 C42 C41 110.2(4)
C43 C42 C44 109.8(5)
C44 C42 C41 109.5(4)
C45 C42 C41 108.7(4)
C45 C42 C43 110.3(4)
C45 C42 C44 108.2(4)
C42 C43 H43A 109.5
C42 C43 H43B 109.5
C42 C43 H43C 109.5
H43A C43 H43B 109.5
H43A C43 H43C 109.5
H43B C43 H43C 109.5
C42 C44 H44A 109.5
C42 C44 H44B 109.5
C42 C44 H44C 109.5
H44A C44 H44B 109.5
H44A C44 H44C 109.5
H44B C44 H44C 109.5
C42 C45 H45A 109.5
C42 C45 H45B 109.5
C42 C45 H45C 109.5
H45A C45 H45B 109.5
H45A C45 H45C 109.5
H45B C45 H45C 109.5
C47 C46 C51 118.9(4)
C47 C46 P2 123.0(4)
C51 C46 P2 118.1(3)
C46 C47 H47 120.4
C46 C47 C48 119.2(5)
C48 C47 H47 120.4
C47 C48 H48 119.4
C49 C48 C47 121.2(5)
C49 C48 H48 119.4
C48 C49 H49 120.0
C48 C49 C50 120.0(5)
C50 C49 H49 120.0
C49 C50 H50 120.3
C49 C50 C51 119.4(5)
C51 C50 H50 120.3
C46 C51 C50 121.2(5)
C46 C51 H51 119.4
C50 C51 H51 119.4
C53 C52 C57 117.8(4)
C53 C52 P2 121.4(3)
C57 C52 P2 120.6(3)
C52 C53 H53 119.7
C54 C53 C52 120.6(4)
C54 C53 H53 119.7
C53 C54 H54 119.8
C55 C54 C53 120.4(4)
C55 C54 H54 119.8
C54 C55 H55 120.0
C54 C55 C56 120.1(5)
C56 C55 H55 120.0
C55 C56 H56 120.3
C57 C56 C55 119.4(4)
C57 C56 H56 120.3
C52 C57 H57 119.1
C56 C57 C52 121.7(4)
C56 C57 H57 119.1
C6 N1 C15 118.7(4)
C14 N1 C6 122.9(4)
C14 N1 C15 117.9(4)
C36 N2 C40 118.3(4)
C40 N3 H3A 114.2
C41 N3 C40 127.3(4)
C41 N3 H3A 117.6
C6 P1 C30A 106.2(5)
C6 P1 C30B 93.3(5)
C6 P1 Ru1 107.00(16)
C24 P1 C6 108.4(2)
C24 P1 C30A 103.0(7)
C24 P1 C30B 101.2(7)
C24 P1 Ru1 118.95(16)
C30A P1 Ru1 112.6(5)
C30B P1 Ru1 124.5(5)
C36 P2 Ru1 111.98(14)
C46 P2 C36 102.1(2)
C46 P2 Ru1 112.71(15)
C52 P2 C36 100.7(2)
C52 P2 C46 102.11(19)
C52 P2 Ru1 124.38(14)
C1 Ru1 C2 36.92(18)
C1 Ru1 C3 61.48(19)
C1 Ru1 C4 61.59(19)
C1 Ru1 C5 37.10(18)
C1 Ru1 C16 151.67(19)
C1 Ru1 P1 101.09(15)
C1 Ru1 P2 95.61(13)
C2 Ru1 C3 36.19(17)
C2 Ru1 P1 137.45(13)
C2 Ru1 P2 84.04(13)
C3 Ru1 P1 148.79(15)
C3 Ru1 P2 108.98(14)
C4 Ru1 C2 60.7(2)
C4 Ru1 C3 36.5(2)
C4 Ru1 C16 101.96(19)
C4 Ru1 P1 113.25(18)
C4 Ru1 P2 143.80(17)
C5 Ru1 C2 61.4(2)
C5 Ru1 C3 61.5(2)
C5 Ru1 C4 37.0(2)
C5 Ru1 C16 137.65(18)
C5 Ru1 P1 88.71(17)
C5 Ru1 P2 132.23(14)
C15 Ru1 C1 156.54(17)
C15 Ru1 C2 145.00(18)
C15 Ru1 C3 110.22(18)
C15 Ru1 C4 98.20(19)
C15 Ru1 C5 119.49(18)
C15 Ru1 C16 36.95(16)
C15 Ru1 P1 74.91(13)
C15 Ru1 P2 107.82(12)
C16 Ru1 C2 115.68(17)
C16 Ru1 C3 91.34(18)
C16 Ru1 P1 106.82(12)
C16 Ru1 P2 85.43(11)
P1 Ru1 P2 97.82(4)
H58A C58 H58B 107.0
Cl1 C58 H58A 107.6
Cl1 C58 H58B 107.6
Cl1 C58 Cl2 118.9(9)
Cl2 C58 H58A 107.6
Cl2 C58 H58B 107.6
H59A C59 H59B 108.0
Cl3 C59 H59A 109.4
Cl3 C59 H59B 109.4
Cl3 C59 Cl4 111(2)
Cl4 C59 H59A 109.4
Cl4 C59 H59B 109.4
F4 P3 F5 86.8(2)
F4 P3 F6 88.2(2)
F4 P3 F7 90.1(2)
F5 P3 F6 87.8(2)
F5 P3 F7 172.4(2)
F7 P3 F6 85.1(2)
F8 P3 F4 90.3(2)
F8 P3 F5 93.7(3)
F8 P3 F6 177.7(3)
F8 P3 F7 93.2(3)
F8 P3 F9 92.2(3)
F9 P3 F4 177.3(3)
F9 P3 F5 92.0(3)
F9 P3 F6 89.4(2)
F9 P3 F7 90.8(2)
H60A C60 H60B 109.5
H60A C60 H60C 109.5
H60B C60 H60C 109.5
C61 C60 H60A 109.5
C61 C60 H60B 109.5
C61 C60 H60C 109.5
C60 C61 H61A 109.4
C60 C61 H61B 109.4
H61A C61 H61B 108.0
O3 C61 C60 111(2)
O3 C61 H61A 109.4
O3 C61 H61B 109.4
H62A C62 H62B 108.6
C63 C62 H62A 110.4
C63 C62 H62B 110.4
O3 C62 H62A 110.4
O3 C62 H62B 110.4
O3 C62 C63 106(3)
C62 C63 H63A 109.5
C62 C63 H63B 109.5
C62 C63 H63C 109.5
H63A C63 H63B 109.5
H63A C63 H63C 109.5
H63B C63 H63C 109.5
C61 O3 C62 117(2)

loop_
_geom_bond_atom_site_label_1
_geom_bond_atom_site_label_2
_geom_bond_distance
C1 H1 0.9500
C1 C2 1.412(7)
C1 C5 1.410(7)
C1 Ru1 2.210(5)
C2 H2 0.9500
C2 C3 1.403(7)
C2 Ru1 2.250(5)
C3 H3 0.9500
C3 C4 1.413(8)
C3 Ru1 2.267(5)
C4 H4 0.9500
C4 C5 1.418(8)
C4 Ru1 2.244(5)
C5 H5 0.9500
C5 Ru1 2.221(5)
C6 C7 1.340(7)
C6 N1 1.392(6)
C6 P1 1.807(5)
C7 H7 0.9500
C7 C8 1.430(7)
C8 C9 1.407(7)
C8 C13 1.407(7)
C9 H9 0.9500
C9 C10 1.378(8)
C10 H10 0.9500
C10 C11 1.389(8)
C11 H11 0.9500
C11 C12 1.371(7)
C12 H12 0.9500
C12 C13 1.402(7)
C13 C14 1.466(7)
C14 N1 1.390(6)
C14 O1 1.234(6)
C15 H15 1.0000
C15 C16 1.405(6)
C15 N1 1.469(6)
C15 Ru1 2.181(4)
C16 H16 1.0000
C16 C17 1.473(6)
C16 Ru1 2.248(4)
C17 C18 1.402(6)
C17 C22 1.379(6)
C18 H18 0.9500
C18 C19 1.374(7)
C19 H19 0.9500
C19 C20 1.382(7)
C20 C21 1.385(6)
C20 C23 1.496(7)
C21 H21 0.9500
C21 C22 1.381(7)
C22 H22 0.9500
C23 F1 1.338(6)
C23 F2 1.342(5)
C23 F3 1.328(5)
C24 C25 1.397(7)
C24 C29 1.395(7)
C24 P1 1.805(5)
C25 H25 0.9500
C25 C26 1.387(7)
C26 H26 0.9500
C26 C27 1.376(8)
C27 H27 0.9500
C27 C28 1.394(8)
C28 H28 0.9500
C28 C29 1.376(7)
C29 H29 0.9500
C30A C31A 1.39(3)
C30A C35A 1.40(3)
C30A P1 1.880(19)
C30B C31B 1.40(3)
C30B C35B 1.35(3)
C30B P1 1.81(2)
C31A H31A 0.9500
C31A C32A 1.35(4)
C31B H31B 0.9500
C31B C32B 1.43(4)
C32A H32A 0.9500
C32A C33A 1.42(5)
C32B H32B 0.9500
C32B C33B 1.28(5)
C33A H33A 0.9500
C33A C34A 1.38(4)
C33B H33B 0.9500
C33B C34B 1.37(4)
C34A H34A 0.9500
C34A C35A 1.39(2)
C34B H34B 0.9500
C34B C35B 1.39(2)
C35A H35A 0.9500
C35B H35B 0.9500
C36 C37 1.383(6)
C36 N2 1.338(6)
C36 P2 1.842(5)
C37 H37 0.9500
C37 C38 1.389(7)
C38 H38 0.9500
C38 C39 1.364(7)
C39 H39 0.9500
C39 C40 1.399(6)
C40 N2 1.342(6)
C40 N3 1.392(6)
C41 C42 1.535(7)
C41 N3 1.371(6)
C41 O2 1.208(6)
C42 C43 1.527(7)
C42 C44 1.530(7)
C42 C45 1.521(7)
C43 H43A 0.9800
C43 H43B 0.9800
C43 H43C 0.9800
C44 H44A 0.9800
C44 H44B 0.9800
C44 H44C 0.9800
C45 H45A 0.9800
C45 H45B 0.9800
C45 H45C 0.9800
C46 C47 1.367(6)
C46 C51 1.380(7)
C46 P2 1.837(4)
C47 H47 0.9500
C47 C48 1.394(7)
C48 H48 0.9500
C48 C49 1.355(8)
C49 H49 0.9500
C49 C50 1.360(7)
C50 H50 0.9500
C50 C51 1.383(6)
C51 H51 0.9500
C52 C53 1.396(6)
C52 C57 1.399(6)
C52 P2 1.822(4)
C53 H53 0.9500
C53 C54 1.387(6)
C54 H54 0.9500
C54 C55 1.374(7)
C55 H55 0.9500
C55 C56 1.391(7)
C56 H56 0.9500
C56 C57 1.376(6)
C57 H57 0.9500
N3 H3A 0.9177
P1 Ru1 2.2966(14)
P2 Ru1 2.3526(10)
C58 H58A 0.9900
C58 H58B 0.9900
C58 Cl1 1.682(13)
C58 Cl2 1.725(14)
C59 H59A 0.9900
C59 H59B 0.9900
C59 Cl3 1.71(2)
C59 Cl4 1.76(2)
F4 P3 1.584(4)
F5 P3 1.588(4)
F6 P3 1.604(3)
F7 P3 1.596(4)
F8 P3 1.525(4)
F9 P3 1.557(4)
C60 H60A 0.9800
C60 H60B 0.9800
C60 H60C 0.9800
C60 C61 1.504(10)
C61 H61A 0.9900
C61 H61B 0.9900
C61 O3 1.418(10)
C62 H62A 0.9900
C62 H62B 0.9900
C62 C63 1.506(10)
C62 O3 1.428(10)
C63 H63A 0.9800
C63 H63B 0.9800
C63 H63C 0.9800

loop_
_geom_torsion_atom_site_label_1
_geom_torsion_atom_site_label_2
_geom_torsion_atom_site_label_3
_geom_torsion_atom_site_label_4
_geom_torsion
C1 C2 C3 C4 -1.0(5)
C1 C2 C3 Ru1 61.0(3)
C2 C1 C5 C4 -1.1(6)
C2 C1 C5 Ru1 -64.7(3)
C2 C3 C4 C5 0.3(6)
C2 C3 C4 Ru1 62.2(3)
C3 C4 C5 C1 0.5(6)
C3 C4 C5 Ru1 63.2(4)
C5 C1 C2 C3 1.3(5)
C5 C1 C2 Ru1 63.9(3)
C6 C7 C8 C9 -177.9(5)
C6 C7 C8 C13 1.1(7)
C7 C6 N1 C14 -0.3(7)
C7 C6 N1 C15 -172.4(4)
C7 C6 P1 C24 -32.7(5)
C7 C6 P1 C30A 77.4(8)
C7 C6 P1 C30B 70.2(8)
C7 C6 P1 Ru1 -162.1(4)
C7 C8 C9 C10 176.6(5)
C7 C8 C13 C12 -177.7(4)
C7 C8 C13 C14 2.3(7)
C8 C9 C10 C11 1.0(8)
C8 C13 C14 N1 -4.4(6)
C8 C13 C14 O1 176.7(4)
C9 C8 C13 C12 1.4(7)
C9 C8 C13 C14 -178.7(4)
C9 C10 C11 C12 1.4(8)
C10 C11 C12 C13 -2.4(7)
C11 C12 C13 C8 1.0(7)
C11 C12 C13 C14 -179.0(4)
C12 C13 C14 N1 175.5(4)
C12 C13 C14 O1 -3.3(7)
C13 C8 C9 C10 -2.4(8)
C13 C14 N1 C6 3.5(6)
C13 C14 N1 C15 175.6(4)
C15 C16 C17 C18 -15.2(7)
C15 C16 C17 C22 162.6(4)
C16 C15 N1 C6 -117.7(4)
C16 C15 N1 C14 69.8(5)
C16 C17 C18 C19 177.5(4)
C16 C17 C22 C21 -177.9(4)
C17 C18 C19 C20 0.4(8)
C18 C17 C22 C21 0.0(7)
C18 C19 C20 C21 0.0(7)
C18 C19 C20 C23 -178.2(5)
C19 C20 C21 C22 -0.4(7)
C19 C20 C23 F1 -140.6(5)
C19 C20 C23 F2 101.0(5)
C19 C20 C23 F3 -18.7(7)
C20 C21 C22 C17 0.4(7)
C21 C20 C23 F1 41.1(6)
C21 C20 C23 F2 -77.3(5)
C21 C20 C23 F3 163.1(4)
C22 C17 C18 C19 -0.4(7)
C23 C20 C21 C22 177.9(4)
C24 C25 C26 C27 -1.2(8)
C25 C24 C29 C28 0.1(8)
C25 C24 P1 C6 -30.6(5)
C25 C24 P1 C30A -142.9(6)
C25 C24 P1 C30B -127.9(6)
C25 C24 P1 Ru1 91.8(4)
C25 C26 C27 C28 0.5(8)
C26 C27 C28 C29 0.5(9)
C27 C28 C29 C24 -0.8(9)
C29 C24 C25 C26 0.8(7)
C29 C24 P1 C6 158.7(4)
C29 C24 P1 C30A 46.5(6)
C29 C24 P1 C30B 61.4(6)
C29 C24 P1 Ru1 -78.9(4)
C30A C31A C32A C33A -4(5)
C30B C31B C32B C33B 6(5)
C31A C30A C35A C34A 0(2)
C31A C30A P1 C6 90.9(13)
C31A C30A P1 C24 -155.3(12)
C31A C30A P1 C30B 120(6)
C31A C30A P1 Ru1 -25.9(14)
C31A C32A C33A C34A 5(5)
C31B C30B C35B C34B 2(2)
C31B C30B P1 C6 95.6(11)
C31B C30B P1 C24 -154.9(11)
C31B C30B P1 C30A -56(4)
C31B C30B P1 Ru1 -17.6(14)
C31B C32B C33B C34B -6(6)
C32A C33A C34A C35A -3(4)
C32B C33B C34B C35B 4(4)
C33A C34A C35A C30A 1(3)
C33B C34B C35B C30B -2(3)
C35A C30A C31A C32A 1(3)
C35A C30A P1 C6 -81.1(13)
C35A C30A P1 C24 32.7(13)
C35A C30A P1 C30B -52(4)
C35A C30A P1 Ru1 162.1(10)
C35B C30B C31B C32B -4(3)
C35B C30B P1 C6 -81.0(14)
C35B C30B P1 C24 28.5(14)
C35B C30B P1 C30A 127(6)
C35B C30B P1 Ru1 165.7(11)
C36 C37 C38 C39 0.2(7)
C37 C36 N2 C40 0.4(6)
C37 C36 P2 C46 -107.6(4)
C37 C36 P2 C52 -2.6(4)
C37 C36 P2 Ru1 131.5(3)
C37 C38 C39 C40 0.5(7)
C38 C39 C40 N2 -0.9(7)
C38 C39 C40 N3 -179.8(4)
C39 C40 N2 C36 0.5(6)
C39 C40 N3 C41 -30.8(7)
C42 C41 N3 C40 -169.8(4)
C46 C47 C48 C49 -1.2(10)
C47 C46 C51 C50 1.5(8)
C47 C46 P2 C36 -4.5(5)
C47 C46 P2 C52 -108.5(4)
C47 C46 P2 Ru1 115.8(4)
C47 C48 C49 C50 0.8(11)
C48 C49 C50 C51 0.8(9)
C49 C50 C51 C46 -1.9(8)
C51 C46 C47 C48 0.1(8)
C51 C46 P2 C36 175.3(4)
C51 C46 P2 C52 71.4(4)
C51 C46 P2 Ru1 -64.3(4)
C52 C53 C54 C55 -0.6(7)
C53 C52 C57 C56 -1.5(7)
C53 C52 P2 C36 -92.8(4)
C53 C52 P2 C46 12.2(4)
C53 C52 P2 Ru1 140.9(3)
C53 C54 C55 C56 -0.5(8)
C54 C55 C56 C57 0.6(7)
C55 C56 C57 C52 0.4(7)
C57 C52 C53 C54 1.5(7)
C57 C52 P2 C36 82.4(4)
C57 C52 P2 C46 -172.6(4)
C57 C52 P2 Ru1 -43.9(4)
N1 C6 C7 C8 -2.1(7)
N1 C6 P1 C24 151.1(3)
N1 C6 P1 C30A -98.8(7)
N1 C6 P1 C30B -106.0(7)
N1 C6 P1 Ru1 21.6(3)
N1 C15 C16 C17 -135.6(4)
N1 C15 C16 Ru1 112.1(4)
N2 C36 C37 C38 -0.7(6)
N2 C36 P2 C46 70.9(3)
N2 C36 P2 C52 175.9(3)
N2 C36 P2 Ru1 -49.9(3)
N2 C40 N3 C41 150.3(4)
N3 C40 N2 C36 179.5(4)
N3 C41 C42 C43 53.6(5)
N3 C41 C42 C44 -67.3(5)
N3 C41 C42 C45 174.6(4)
O1 C14 N1 C6 -177.6(4)
O1 C14 N1 C15 -5.4(6)
O2 C41 C42 C43 -126.1(5)
O2 C41 C42 C44 113.0(5)
O2 C41 C42 C45 -5.0(6)
O2 C41 N3 C40 9.8(7)
P1 C6 C7 C8 -177.9(4)
P1 C6 N1 C14 176.3(3)
P1 C6 N1 C15 4.2(5)
P1 C24 C25 C26 -169.7(4)
P1 C24 C29 C28 171.3(5)
P1 C30A C31A C32A -170(2)
P1 C30A C35A C34A 172.7(12)
P1 C30B C31B C32B 180(2)
P1 C30B C35B C34B 178.3(12)
P2 C36 C37 C38 177.7(3)
P2 C36 N2 C40 -178.2(3)
P2 C46 C47 C48 179.9(5)
P2 C46 C51 C50 -178.4(4)
P2 C52 C53 C54 176.9(4)
P2 C52 C57 C56 -176.8(4)
Ru1 C1 C2 C3 -62.6(3)
Ru1 C1 C5 C4 63.6(4)
Ru1 C2 C3 C4 -62.0(3)
Ru1 C3 C4 C5 -61.9(4)
Ru1 C4 C5 C1 -62.8(3)
Ru1 C15 C16 C17 112.3(4)
Ru1 C15 N1 C6 -31.8(5)
Ru1 C15 N1 C14 155.7(3)
Ru1 C16 C17 C18 67.6(5)
Ru1 C16 C17 C22 -114.5(4)
C60 C61 O3 C62 -159(5)
C63 C62 O3 C61 -176(4)
